data_4036379
loop_
_publ_author_name
'O'Reilly, Steven'
'Aylward, Miriam'
'Keogh-Hansen, Caoimhe'
'Fitzpatrick, Brian'
'McManus, Helen A.'
'M\"uller-Bunz, Helge'
'Guiry, Patrick J.'

_publ_section_title
;
 Synthesis of Bis(oxazoline) Ligands Possessing C-5 gem-Disubstitution and
 Their Application in Asymmetric Friedel-Crafts Alkylations.
;
_journal_issue 20
_journal_name_full 'The Journal of organic chemistry'
_journal_page_first 10177
_journal_page_last 10186
_journal_paper_doi 10.1021/acs.joc.5b01767
_journal_volume 80
_journal_year 2015
_chemical_absolute_configuration ad
_chemical_formula_moiety 'C26 H33 N3 O2'
_chemical_formula_sum 'C26 H33 N3 O2'
_chemical_formula_weight 419.55
_space_group_IT_number 152
_space_group_name_Hall 'P 31 2"'
_space_group_name_H-M_alt 'P 31 2 1'
_symmetry_cell_setting trigonal
_symmetry_space_group_name_Hall 'P 31 2"'
_symmetry_space_group_name_H-M 'P 31 2 1'
_atom_sites_solution_hydrogens geom
_atom_sites_solution_primary direct
_atom_sites_solution_secondary difmap
_audit_creation_method SHELXL-97
_cell_angle_alpha 90.00
_cell_angle_beta 90.00
_cell_angle_gamma 120.00
_cell_formula_units_Z 6
_cell_length_a 9.51079(4)
_cell_length_b 9.51079(4)
_cell_length_c 44.3094(2)
_cell_measurement_reflns_used 52589
_cell_measurement_temperature 100(2)
_cell_measurement_theta_max 76.7580
_cell_measurement_theta_min 5.3860
_cell_volume 3471.04(3)
_computing_cell_refinement
; 
CrysAlisPro, Agilent Technologies, 
Version 1.171.36.24a (release 19-12-2012 CrysAlis171 .NET) 
(compiled Dec 19 2012,11:08:27) 
;
_computing_data_collection
; 
CrysAlisPro, Agilent Technologies, 
Version 1.171.36.24a (release 19-12-2012 CrysAlis171 .NET) 
(compiled Dec 19 2012,11:08:27) 
;
_computing_data_reduction
; 
CrysAlisPro, Agilent Technologies, 
Version 1.171.36.24a (release 19-12-2012 CrysAlis171 .NET) 
(compiled Dec 19 2012,11:08:27) 
;
_computing_structure_refinement 'SHELXL-97 (Sheldrick, 2008)'
_computing_structure_solution 'SHELXS-97 (Sheldrick, 2008)'
_diffrn_ambient_temperature 100(2)
_diffrn_detector_area_resol_mean 10.3196
_diffrn_measured_fraction_theta_full 0.998
_diffrn_measured_fraction_theta_max 0.999
_diffrn_measurement_device_type 'SuperNova, Dual, Cu at zero, Atlas'
_diffrn_measurement_method '\w scans'
_diffrn_radiation_monochromator mirror
_diffrn_radiation_source 'SuperNova (Cu) X-ray Source'
_diffrn_radiation_type CuK\a
_diffrn_radiation_wavelength 1.54184
_diffrn_reflns_av_R_equivalents 0.0374
_diffrn_reflns_av_sigmaI/netI 0.0114
_diffrn_reflns_limit_h_max 11
_diffrn_reflns_limit_h_min -11
_diffrn_reflns_limit_k_max 11
_diffrn_reflns_limit_k_min -11
_diffrn_reflns_limit_l_max 55
_diffrn_reflns_limit_l_min -55
_diffrn_reflns_number 77335
_diffrn_reflns_theta_full 76.92
_diffrn_reflns_theta_max 76.92
_diffrn_reflns_theta_min 2.99
_exptl_absorpt_coefficient_mu 0.603
_exptl_absorpt_correction_T_max 0.940
_exptl_absorpt_correction_T_min 0.892
_exptl_absorpt_correction_type analytical
_exptl_absorpt_process_details
; 
CrysAlisPro, Agilent Technologies, 
Version 1.171.36.24a (release 19-12-2012 CrysAlis171 .NET) 
(compiled Dec 19 2012,11:08:27) 
Analytical numeric absorption correction using a multifaceted crystal 
model based on expressions derived by R.C. Clark & J.S. Reid. 
(Clark, R. C. & Reid, J. S. (1995). Acta Cryst. A51, 887-897) 
;
_exptl_crystal_colour colourless
_exptl_crystal_density_diffrn 1.204
_exptl_crystal_density_method 'not measured'
_exptl_crystal_description irregular
_exptl_crystal_F_000 1356
_exptl_crystal_size_max 0.2822
_exptl_crystal_size_mid 0.1983
_exptl_crystal_size_min 0.1369
_refine_diff_density_max 0.192
_refine_diff_density_min -0.123
_refine_diff_density_rms 0.027
_refine_ls_abs_structure_details 'Flack H D (1983), Acta Cryst. A39, 876-881'
_refine_ls_abs_structure_Flack 0.03(13)
_refine_ls_extinction_coef 0.00087(10)
_refine_ls_extinction_expression Fc^*^=kFc[1+0.001xFc^2^\l^3^/sin(2\q)]^-1/4^
_refine_ls_extinction_method SHELXL
_refine_ls_goodness_of_fit_ref 1.035
_refine_ls_hydrogen_treatment refall
_refine_ls_matrix_type full
_refine_ls_number_parameters 413
_refine_ls_number_reflns 4857
_refine_ls_number_restraints 0
_refine_ls_restrained_S_all 1.035
_refine_ls_R_factor_all 0.0251
_refine_ls_R_factor_gt 0.0248
_refine_ls_shift/su_max 0.001
_refine_ls_shift/su_mean 0.000
_refine_ls_structure_factor_coef Fsqd
_refine_ls_weighting_details 'calc w=1/[\s^2^(Fo^2^)+(0.0385P)^2^+0.4501P] where P=(Fo^2^+2Fc^2^)/3'
_refine_ls_weighting_scheme calc
_refine_ls_wR_factor_gt 0.0647
_refine_ls_wR_factor_ref 0.0651
_reflns_number_gt 4805
_reflns_number_total 4857
_reflns_threshold_expression I>2\s(I)
_cod_data_source_file jo5b01767_si_001.cif
_cod_data_source_block gui79(11a)
_cod_database_code 4036379

loop_
_symmetry_equiv_pos_as_xyz
'x, y, z'
'-y, x-y, z+1/3'
'-x+y, -x, z+2/3'
'x-y, -y, -z+2/3'
'-x, -x+y, -z+1/3'
'y, x, -z'

loop_
_atom_site_label
_atom_site_type_symbol
_atom_site_fract_x
_atom_site_fract_y
_atom_site_fract_z
_atom_site_U_iso_or_equiv
_atom_site_adp_type
_atom_site_occupancy
_atom_site_symmetry_multiplicity
_atom_site_calc_flag
C1 C 0.77989(11) 0.37137(11) 0.053676(19) 0.01821(18) Uani 1 1 d
O1 O 0.75885(8) 0.44785(9) 0.029431(15) 0.02320(15) Uani 1 1 d
C2 C 0.92114(11) 0.58427(11) 0.02236(2) 0.02049(18) Uani 1 1 d
C22 C 0.92988(14) 0.73684(13) 0.03528(2) 0.0284(2) Uani 1 1 d
H22A H 1.0356(17) 0.8336(16) 0.0299(3) 0.031(3) Uiso 1 1 d
H22B H 0.8419(19) 0.7535(18) 0.0265(3) 0.038(4) Uiso 1 1 d
H22C H 0.9207(18) 0.7269(17) 0.0576(3) 0.036(4) Uiso 1 1 d
C23 C 0.93636(13) 0.59434(13) -0.01186(2) 0.0259(2) Uani 1 1 d
H23A H 0.9215(16) 0.4885(17) -0.0212(3) 0.032(3) Uiso 1 1 d
H23B H 0.8495(18) 0.6132(17) -0.0203(3) 0.037(4) Uiso 1 1 d
H23C H 1.0462(18) 0.6858(18) -0.0179(3) 0.037(4) Uiso 1 1 d
C3 C 1.03425(11) 0.53990(11) 0.040330(19) 0.01930(18) Uani 1 1 d
H3 H 1.1130(14) 0.6377(15) 0.0516(3) 0.019(3) Uiso 1 1 d
C24 C 1.13278(12) 0.47889(12) 0.02260(2) 0.02256(19) Uani 1 1 d
H24 H 1.1851(14) 0.5532(14) 0.0051(3) 0.018(3) Uiso 1 1 d
C25 C 1.26937(14) 0.48949(16) 0.04241(3) 0.0343(3) Uani 1 1 d
H25A H 1.2246(18) 0.4174(17) 0.0604(3) 0.035(3) Uiso 1 1 d
H25B H 1.342(2) 0.606(2) 0.0492(3) 0.047(4) Uiso 1 1 d
H25C H 1.342(2) 0.465(2) 0.0311(4) 0.055(5) Uiso 1 1 d
C26 C 1.02958(14) 0.30566(13) 0.01081(2) 0.0289(2) Uani 1 1 d
H26A H 0.9333(18) 0.2931(18) -0.0017(3) 0.037(4) Uiso 1 1 d
H26B H 1.099(2) 0.2805(19) -0.0023(3) 0.045(4) Uiso 1 1 d
H26C H 0.9857(18) 0.2285(18) 0.0279(3) 0.036(4) Uiso 1 1 d
N1 N 0.92394(10) 0.41512(10) 0.062019(17) 0.01965(16) Uani 1 1 d
C4 C 0.62815(11) 0.24401(11) 0.067374(19) 0.01782(18) Uani 1 1 d
C5 C 0.48515(12) 0.24826(12) 0.06173(2) 0.02159(19) Uani 1 1 d
H5 H 0.4919(14) 0.3337(15) 0.0495(3) 0.019(3) Uiso 1 1 d
C6 C 0.33715(12) 0.13275(13) 0.07357(2) 0.0248(2) Uani 1 1 d
H6 H 0.2379(16) 0.1376(16) 0.0689(3) 0.028(3) Uiso 1 1 d
C7 C 0.33184(12) 0.01147(12) 0.09198(2) 0.0238(2) Uani 1 1 d
H7 H 0.2315(17) -0.0677(16) 0.1009(3) 0.027(3) Uiso 1 1 d
C8 C 0.47144(12) 0.00531(12) 0.09795(2) 0.02068(18) Uani 1 1 d
H8 H 0.4684(15) -0.0752(16) 0.1114(3) 0.025(3) Uiso 1 1 d
C9 C 0.62259(11) 0.11896(11) 0.085487(19) 0.01742(18) Uani 1 1 d
N2 N 0.76181(10) 0.11054(10) 0.091546(17) 0.01947(16) Uani 1 1 d
H1N2 H 0.8535(18) 0.2002(18) 0.0917(3) 0.033(4) Uiso 1 1 d
C10 C 0.76548(11) -0.03044(11) 0.098673(19) 0.01812(18) Uani 1 1 d
C11 C 0.64365(12) -0.18359(12) 0.08848(2) 0.02115(19) Uani 1 1 d
H11 H 0.5584(15) -0.1883(15) 0.0762(3) 0.023(3) Uiso 1 1 d
C12 C 0.64568(12) -0.32394(12) 0.09566(2) 0.0238(2) Uani 1 1 d
H12 H 0.5605(16) -0.4258(16) 0.0881(3) 0.025(3) Uiso 1 1 d
C13 C 0.76930(13) -0.31841(12) 0.11341(2) 0.0256(2) Uani 1 1 d
H13 H 0.7716(16) -0.4206(17) 0.1182(3) 0.032(3) Uiso 1 1 d
C14 C 0.89308(12) -0.16883(12) 0.12285(2) 0.02311(19) Uani 1 1 d
H14 H 0.9818(15) -0.1646(15) 0.1340(3) 0.024(3) Uiso 1 1 d
C15 C 0.89551(11) -0.02388(11) 0.115442(19) 0.01921(18) Uani 1 1 d
C16 C 1.03597(11) 0.13069(12) 0.124819(19) 0.01937(18) Uani 1 1 d
O2 O 1.14740(8) 0.11814(9) 0.142201(16) 0.02592(16) Uani 1 1 d
C17 C 1.27678(13) 0.28262(14) 0.14737(2) 0.0280(2) Uani 1 1 d
H17A H 1.2899(16) 0.3029(16) 0.1692(3) 0.029(3) Uiso 1 1 d
H17B H 1.3795(18) 0.2917(17) 0.1390(3) 0.036(4) Uiso 1 1 d
C18 C 1.22249(11) 0.39027(12) 0.13079(2) 0.0226(2) Uani 1 1 d
H18 H 1.3010(16) 0.4512(15) 0.1149(3) 0.027(3) Uiso 1 1 d
C19 C 1.20943(12) 0.51367(13) 0.15082(2) 0.0246(2) Uani 1 1 d
H19 H 1.1360(16) 0.4510(16) 0.1676(3) 0.024(3) Uiso 1 1 d
C20 C 1.37549(13) 0.63596(14) 0.16372(2) 0.0303(2) Uani 1 1 d
H20A H 1.4516(18) 0.6985(17) 0.1473(3) 0.036(3) Uiso 1 1 d
H20B H 1.366(2) 0.716(2) 0.1771(4) 0.057(5) Uiso 1 1 d
H20C H 1.4235(18) 0.5817(17) 0.1757(3) 0.038(4) Uiso 1 1 d
C21 C 1.13715(14) 0.60073(14) 0.13334(3) 0.0330(2) Uani 1 1 d
H21A H 1.0271(18) 0.5248(19) 0.1259(3) 0.037(4) Uiso 1 1 d
H21B H 1.2069(17) 0.6587(18) 0.1158(3) 0.035(4) Uiso 1 1 d
H21C H 1.138(2) 0.683(2) 0.1460(4) 0.052(4) Uiso 1 1 d
N3 N 1.06460(10) 0.27185(10) 0.117466(18) 0.02340(18) Uani 1 1 d

loop_
_atom_site_aniso_label
_atom_site_aniso_U_11
_atom_site_aniso_U_22
_atom_site_aniso_U_33
_atom_site_aniso_U_23
_atom_site_aniso_U_13
_atom_site_aniso_U_12
C1 0.0209(4) 0.0171(4) 0.0158(4) 0.0002(3) -0.0012(3) 0.0088(4)
O1 0.0177(3) 0.0238(3) 0.0236(3) 0.0080(3) -0.0008(3) 0.0070(3)
C2 0.0189(4) 0.0197(4) 0.0204(4) 0.0040(3) 0.0015(3) 0.0077(4)
C22 0.0325(6) 0.0240(5) 0.0297(5) 0.0049(4) 0.0093(4) 0.0149(5)
C23 0.0287(5) 0.0289(5) 0.0199(4) 0.0045(4) -0.0004(4) 0.0142(5)
C3 0.0176(4) 0.0184(4) 0.0178(4) 0.0017(3) -0.0008(3) 0.0059(4)
C24 0.0180(4) 0.0235(5) 0.0240(4) 0.0036(4) 0.0017(3) 0.0087(4)
C25 0.0219(5) 0.0401(7) 0.0403(6) 0.0071(5) -0.0027(4) 0.0149(5)
C26 0.0300(5) 0.0257(5) 0.0314(5) -0.0020(4) 0.0025(4) 0.0141(4)
N1 0.0174(4) 0.0200(4) 0.0179(3) 0.0027(3) 0.0002(3) 0.0066(3)
C4 0.0162(4) 0.0182(4) 0.0170(4) -0.0009(3) -0.0008(3) 0.0070(4)
C5 0.0215(5) 0.0221(4) 0.0224(4) 0.0000(4) -0.0002(3) 0.0118(4)
C6 0.0182(4) 0.0281(5) 0.0300(5) 0.0003(4) 0.0009(4) 0.0130(4)
C7 0.0173(4) 0.0236(5) 0.0267(5) 0.0005(4) 0.0044(4) 0.0074(4)
C8 0.0199(4) 0.0190(4) 0.0201(4) 0.0008(3) 0.0013(3) 0.0074(4)
C9 0.0164(4) 0.0179(4) 0.0162(4) -0.0016(3) -0.0014(3) 0.0072(4)
N2 0.0146(4) 0.0172(4) 0.0225(4) 0.0025(3) -0.0024(3) 0.0049(3)
C10 0.0171(4) 0.0200(4) 0.0157(4) 0.0023(3) 0.0030(3) 0.0081(4)
C11 0.0195(4) 0.0224(5) 0.0185(4) -0.0002(3) 0.0018(3) 0.0082(4)
C12 0.0228(5) 0.0193(5) 0.0250(4) -0.0010(4) 0.0065(4) 0.0072(4)
C13 0.0291(5) 0.0220(5) 0.0280(5) 0.0059(4) 0.0087(4) 0.0144(4)
C14 0.0233(5) 0.0262(5) 0.0226(4) 0.0060(4) 0.0040(4) 0.0145(4)
C15 0.0185(4) 0.0216(4) 0.0167(4) 0.0024(3) 0.0024(3) 0.0095(4)
C16 0.0162(4) 0.0268(5) 0.0165(4) 0.0024(3) 0.0001(3) 0.0118(4)
O2 0.0197(3) 0.0285(4) 0.0294(3) 0.0023(3) -0.0064(3) 0.0119(3)
C17 0.0193(5) 0.0318(5) 0.0290(5) 0.0019(4) -0.0071(4) 0.0099(4)
C18 0.0151(4) 0.0254(5) 0.0201(4) 0.0026(4) -0.0027(3) 0.0048(4)
C19 0.0170(4) 0.0262(5) 0.0237(4) 0.0006(4) -0.0008(4) 0.0056(4)
C20 0.0206(5) 0.0337(6) 0.0258(5) -0.0056(4) -0.0027(4) 0.0054(4)
C21 0.0270(5) 0.0240(5) 0.0435(6) 0.0003(5) -0.0059(5) 0.0094(4)
N3 0.0175(4) 0.0224(4) 0.0245(4) 0.0013(3) -0.0065(3) 0.0056(3)

loop_
_atom_type_symbol
_atom_type_description
_atom_type_scat_dispersion_real
_atom_type_scat_dispersion_imag
_atom_type_scat_source
C C 0.0181 0.0091 'International Tables Vol C Tables 4.2.6.8 and 6.1.1.4'
H H 0.0000 0.0000 'International Tables Vol C Tables 4.2.6.8 and 6.1.1.4'
N N 0.0311 0.0180 'International Tables Vol C Tables 4.2.6.8 and 6.1.1.4'
O O 0.0492 0.0322 'International Tables Vol C Tables 4.2.6.8 and 6.1.1.4'

loop_
_geom_angle_atom_site_label_1
_geom_angle_atom_site_label_2
_geom_angle_atom_site_label_3
_geom_angle
N1 C1 O1 118.34(8)
N1 C1 C4 126.98(8)
O1 C1 C4 114.68(8)
C1 O1 C2 105.59(7)
O1 C2 C23 107.03(7)
O1 C2 C22 107.09(8)
C23 C2 C22 110.88(8)
O1 C2 C3 102.39(7)
C23 C2 C3 118.03(8)
C22 C2 C3 110.49(8)
C2 C22 H22A 109.9(8)
C2 C22 H22B 110.6(9)
H22A C22 H22B 107.3(11)
C2 C22 H22C 108.9(8)
H22A C22 H22C 109.1(11)
H22B C22 H22C 111.1(12)
C2 C23 H23A 112.1(7)
C2 C23 H23B 108.8(8)
H23A C23 H23B 107.6(11)
C2 C23 H23C 110.1(8)
H23A C23 H23C 108.3(11)
H23B C23 H23C 109.8(11)
N1 C3 C24 110.48(8)
N1 C3 C2 103.93(7)
C24 C3 C2 118.30(8)
N1 C3 H3 109.0(7)
C24 C3 H3 107.1(7)
C2 C3 H3 107.7(7)
C26 C24 C25 109.52(9)
C26 C24 C3 113.36(8)
C25 C24 C3 109.82(8)
C26 C24 H24 108.7(7)
C25 C24 H24 107.0(7)
C3 C24 H24 108.1(7)
C24 C25 H25A 110.9(8)
C24 C25 H25B 109.6(9)
H25A C25 H25B 109.7(12)
C24 C25 H25C 111.7(10)
H25A C25 H25C 110.9(13)
H25B C25 H25C 103.7(13)
C24 C26 H26A 111.4(8)
C24 C26 H26B 108.3(9)
H26A C26 H26B 108.5(12)
C24 C26 H26C 110.1(8)
H26A C26 H26C 107.8(12)
H26B C26 H26C 110.8(12)
C1 N1 C3 106.83(8)
C5 C4 C9 119.76(8)
C5 C4 C1 117.91(8)
C9 C4 C1 122.33(8)
C6 C5 C4 121.67(9)
C6 C5 H5 120.1(7)
C4 C5 H5 118.3(7)
C5 C6 C7 118.72(9)
C5 C6 H6 119.9(8)
C7 C6 H6 121.4(8)
C8 C7 C6 120.59(9)
C8 C7 H7 119.2(8)
C6 C7 H7 120.2(8)
C7 C8 C9 121.68(9)
C7 C8 H8 120.4(8)
C9 C8 H8 117.9(8)
N2 C9 C8 121.01(8)
N2 C9 C4 121.42(8)
C8 C9 C4 117.54(8)
C9 N2 C10 125.50(8)
C9 N2 H1N2 117.7(9)
C10 N2 H1N2 116.7(9)
N2 C10 C11 121.26(9)
N2 C10 C15 121.14(9)
C11 C10 C15 117.56(9)
C12 C11 C10 121.59(9)
C12 C11 H11 120.4(8)
C10 C11 H11 118.0(8)
C11 C12 C13 120.84(10)
C11 C12 H12 118.8(8)
C13 C12 H12 120.4(8)
C14 C13 C12 118.56(9)
C14 C13 H13 120.8(8)
C12 C13 H13 120.5(8)
C13 C14 C15 121.78(9)
C13 C14 H14 118.5(7)
C15 C14 H14 119.7(7)
C14 C15 C10 119.54(9)
C14 C15 C16 118.46(9)
C10 C15 C16 121.98(9)
N3 C16 O2 118.16(9)
N3 C16 C15 126.31(8)
O2 C16 C15 115.49(8)
C16 O2 C17 105.85(8)
O2 C17 C18 104.86(8)
O2 C17 H17A 108.9(8)
C18 C17 H17A 113.0(8)
O2 C17 H17B 107.4(8)
C18 C17 H17B 113.6(8)
H17A C17 H17B 108.8(11)
N3 C18 C19 112.12(8)
N3 C18 C17 103.54(8)
C19 C18 C17 114.61(8)
N3 C18 H18 110.4(8)
C19 C18 H18 107.1(7)
C17 C18 H18 109.0(8)
C18 C19 C21 110.75(8)
C18 C19 C20 110.64(9)
C21 C19 C20 110.58(9)
C18 C19 H19 106.2(8)
C21 C19 H19 109.6(8)
C20 C19 H19 109.0(7)
C19 C20 H20A 110.4(8)
C19 C20 H20B 110.4(10)
H20A C20 H20B 107.3(12)
C19 C20 H20C 111.8(8)
H20A C20 H20C 108.5(11)
H20B C20 H20C 108.2(12)
C19 C21 H21A 112.0(9)
C19 C21 H21B 110.0(8)
H21A C21 H21B 108.4(11)
C19 C21 H21C 108.7(10)
H21A C21 H21C 111.7(13)
H21B C21 H21C 105.9(13)
C16 N3 C18 107.58(8)

loop_
_geom_bond_atom_site_label_1
_geom_bond_atom_site_label_2
_geom_bond_distance
C1 N1 1.2715(12)
C1 O1 1.3670(11)
C1 C4 1.4731(12)
O1 C2 1.4701(11)
C2 C23 1.5217(12)
C2 C22 1.5231(14)
C2 C3 1.5567(13)
C22 H22A 0.995(14)
C22 H22B 1.006(15)
C22 H22C 0.995(14)
C23 H23A 1.031(14)
C23 H23B 1.001(15)
C23 H23C 1.005(15)
C3 N1 1.4791(11)
C3 C24 1.5413(14)
C3 H3 0.990(12)
C24 C26 1.5276(14)
C24 C25 1.5288(14)
C24 H24 0.999(12)
C25 H25A 0.998(14)
C25 H25B 1.015(17)
C25 H25C 0.971(17)
C26 H26A 1.024(15)
C26 H26B 0.993(16)
C26 H26C 0.990(14)
C4 C5 1.4032(13)
C4 C9 1.4137(12)
C5 C6 1.3846(14)
C5 H5 0.952(12)
C6 C7 1.3929(14)
C6 H6 0.990(14)
C7 C8 1.3834(14)
C7 H7 0.956(14)
C8 C9 1.4092(13)
C8 H8 0.958(13)
C9 N2 1.3920(12)
N2 C10 1.3949(12)
N2 H1N2 0.862(15)
C10 C11 1.4073(13)
C10 C15 1.4171(13)
C11 C12 1.3817(14)
C11 H11 0.958(13)
C12 C13 1.3933(15)
C12 H12 0.961(13)
C13 C14 1.3820(15)
C13 H13 1.006(14)
C14 C15 1.4060(13)
C14 H14 0.961(13)
C15 C16 1.4678(13)
C16 N3 1.2716(13)
C16 O2 1.3628(11)
O2 C17 1.4453(13)
C17 C18 1.5437(14)
C17 H17A 0.980(13)
C17 H17B 1.007(14)
C18 N3 1.4767(12)
C18 C19 1.5252(14)
C18 H18 0.977(13)
C19 C21 1.5257(15)
C19 C20 1.5286(13)
C19 H19 0.991(13)
C20 H20A 0.989(15)
C20 H20B 1.000(18)
C20 H20C 0.997(15)
C21 H21A 0.985(15)
C21 H21B 0.991(14)
C21 H21C 0.956(17)

loop_
_geom_hbond_atom_site_label_D
_geom_hbond_atom_site_label_H
_geom_hbond_atom_site_label_A
_geom_hbond_distance_DH
_geom_hbond_distance_HA
_geom_hbond_distance_DA
_geom_hbond_angle_DHA
N2 H1N2 N3 0.862(15) 2.105(14) 2.7474(11) 130.8(12)

loop_
_geom_torsion_atom_site_label_1
_geom_torsion_atom_site_label_2
_geom_torsion_atom_site_label_3
_geom_torsion_atom_site_label_4
_geom_torsion
N1 C1 O1 C2 -8.52(11)
C4 C1 O1 C2 171.60(7)
C1 O1 C2 C23 139.79(8)
C1 O1 C2 C22 -101.26(8)
C1 O1 C2 C3 15.00(9)
O1 C2 C3 N1 -16.52(9)
C23 C2 C3 N1 -133.69(8)
C22 C2 C3 N1 97.26(9)
O1 C2 C3 C24 106.36(9)
C23 C2 C3 C24 -10.81(12)
C22 C2 C3 C24 -139.86(8)
N1 C3 C24 C26 46.00(10)
C2 C3 C24 C26 -73.54(11)
N1 C3 C24 C25 -76.86(10)
C2 C3 C24 C25 163.60(8)
O1 C1 N1 C3 -2.97(11)
C4 C1 N1 C3 176.90(8)
C24 C3 N1 C1 -115.48(9)
C2 C3 N1 C1 12.39(10)
N1 C1 C4 C5 159.72(9)
O1 C1 C4 C5 -20.41(11)
N1 C1 C4 C9 -20.91(14)
O1 C1 C4 C9 158.97(8)
C9 C4 C5 C6 0.23(14)
C1 C4 C5 C6 179.62(8)
C4 C5 C6 C7 1.19(15)
C5 C6 C7 C8 -0.91(15)
C6 C7 C8 C9 -0.80(15)
C7 C8 C9 N2 -179.57(9)
C7 C8 C9 C4 2.18(13)
C5 C4 C9 N2 179.89(8)
C1 C4 C9 N2 0.52(13)
C5 C4 C9 C8 -1.87(13)
C1 C4 C9 C8 178.76(8)
C8 C9 N2 C10 27.50(13)
C4 C9 N2 C10 -154.32(8)
C9 N2 C10 C11 27.33(13)
C9 N2 C10 C15 -155.20(9)
N2 C10 C11 C12 -179.42(9)
C15 C10 C11 C12 3.03(13)
C10 C11 C12 C13 0.06(14)
C11 C12 C13 C14 -2.16(14)
C12 C13 C14 C15 1.09(14)
C13 C14 C15 C10 2.05(14)
C13 C14 C15 C16 -176.48(8)
N2 C10 C15 C14 178.43(8)
C11 C10 C15 C14 -4.02(12)
N2 C10 C15 C16 -3.10(13)
C11 C10 C15 C16 174.46(8)
C14 C15 C16 N3 172.64(9)
C10 C15 C16 N3 -5.85(14)
C14 C15 C16 O2 -4.91(12)
C10 C15 C16 O2 176.60(8)
N3 C16 O2 C17 -0.54(11)
C15 C16 O2 C17 177.22(8)
C16 O2 C17 C18 0.57(10)
O2 C17 C18 N3 -0.45(10)
O2 C17 C18 C19 121.98(9)
N3 C18 C19 C21 -55.97(11)
C17 C18 C19 C21 -173.63(8)
N3 C18 C19 C20 -178.94(8)
C17 C18 C19 C20 63.40(11)
O2 C16 N3 C18 0.23(12)
C15 C16 N3 C18 -177.27(8)
C19 C18 N3 C16 -123.91(9)
C17 C18 N3 C16 0.16(10)
